data_2202046
loop_
_publ_author_name
'Blake, Alexander J.'
'Garner, C. David'
'Tunney, Josephine M.'

_publ_section_title
;
 Tetraphenylphosphonium chloride dihydrate
;
_journal_issue 1
_journal_name_full 'Acta Crystallographica Section E'
_journal_page_first o9
_journal_page_last o10
_journal_paper_doi 10.1107/S1600536802021682
_journal_volume 59
_journal_year 2003
_chemical_formula_iupac 'C24 H20 P 1+, Cl 1-, 2H2 O'
_chemical_formula_moiety 'C24 H20 P 1+, Cl 1-, 2H2 O'
_chemical_formula_sum 'C24 H24 Cl O2 P'
_chemical_formula_weight 410.85
_chemical_name_systematic ?
_space_group_IT_number 2
_symmetry_cell_setting triclinic
_symmetry_space_group_name_Hall '-P 1'
_symmetry_space_group_name_H-M 'P -1'
_atom_sites_solution_hydrogens 'see text'
_atom_sites_solution_primary heavy
_atom_sites_solution_secondary difmap
_audit_creation_method 'SHELXL-97 plus manual editing'
_cell_angle_alpha 75.090(2)
_cell_angle_beta 73.748(2)
_cell_angle_gamma 71.050(2)
_cell_formula_units_Z 2
_cell_length_a 9.4849(11)
_cell_length_b 11.0024(13)
_cell_length_c 11.4028(13)
_cell_measurement_reflns_used 4088
_cell_measurement_temperature 150(2)
_cell_measurement_theta_max 29.55
_cell_measurement_theta_min 2.3
_cell_volume 1062.2(2)
_computing_cell_refinement 'SAINT (Bruker, 2000)'
_computing_data_collection 'SMART (Bruker, 2001)'
_computing_data_reduction 'SAINT and SHELXTL (Bruker, 2001)'
_computing_molecular_graphics 'PLATON (Spek, 2002)'
_computing_publication_material 'SHELXL97 and PLATON'
_computing_structure_refinement 'SHELXL97 (Sheldrick, 1997)'
_computing_structure_solution 'SHELXS97 (Sheldrick, 1990)'
_diffrn_ambient_temperature 150(2)
_diffrn_measured_fraction_theta_full 0.982
_diffrn_measured_fraction_theta_max 0.890
_diffrn_measurement_device_type 'Bruker SMART1000 CCD area-detector'
_diffrn_measurement_method \w
_diffrn_radiation_monochromator graphite
_diffrn_radiation_source 'normal-focus sealed tube'
_diffrn_radiation_type MoK\a
_diffrn_radiation_wavelength 0.71073
_diffrn_reflns_av_R_equivalents 0.027
_diffrn_reflns_av_sigmaI/netI 0.038
_diffrn_reflns_limit_h_max 13
_diffrn_reflns_limit_h_min -12
_diffrn_reflns_limit_k_max 15
_diffrn_reflns_limit_k_min -15
_diffrn_reflns_limit_l_max 15
_diffrn_reflns_limit_l_min -15
_diffrn_reflns_number 9902
_diffrn_reflns_theta_full 27.50
_diffrn_reflns_theta_max 29.56
_diffrn_reflns_theta_min 2.32
_diffrn_standards_decay_% none
_exptl_absorpt_coefficient_mu 0.272
_exptl_absorpt_correction_T_max 0.961
_exptl_absorpt_correction_T_min 0.876
_exptl_absorpt_correction_type multi-scan
_exptl_absorpt_process_details '(SHEXLTL; Bruker, 2001)'
_exptl_crystal_colour 'pale orange'
_exptl_crystal_density_diffrn 1.285
_exptl_crystal_density_method 'not measured'
_exptl_crystal_description tablet
_exptl_crystal_F_000 432
_exptl_crystal_size_max 0.44
_exptl_crystal_size_mid 0.28
_exptl_crystal_size_min 0.14
_refine_diff_density_max 0.41
_refine_diff_density_min -0.22
_refine_ls_extinction_method none
_refine_ls_goodness_of_fit_ref 1.038
_refine_ls_hydrogen_treatment mixed
_refine_ls_matrix_type full
_refine_ls_number_parameters 265
_refine_ls_number_reflns 5295
_refine_ls_number_restraints 6
_refine_ls_restrained_S_all 1.038
_refine_ls_R_factor_all 0.0514
_refine_ls_R_factor_gt 0.0373
_refine_ls_shift/su_max 0.001
_refine_ls_shift/su_mean 0.000
_refine_ls_structure_factor_coef Fsqd
_refine_ls_weighting_details 'calc w = 1/[\s^2^(Fo^2^)+(0.051P)^2^P] where P = (Fo^2^+2Fc^2^)/3'
_refine_ls_weighting_scheme calc
_refine_ls_wR_factor_gt 0.0918
_refine_ls_wR_factor_ref 0.0975
_reflns_number_gt 4045
_reflns_number_total 5302
_reflns_threshold_expression I>2\s(I)
_cod_data_source_file na6187.cif
_cod_data_source_block I
_cod_depositor_comments
;
The following automatic conversions were performed:
'_symmetry_cell_setting' value 'Triclinic' changed to 'triclinic'
according to '/home/saulius/struct/CIF-dictionaries/cif_core.dic'
dictionary named 'cif_core.dic' version 2.4.1 from 2010-06-29.

Automatic conversion script
Id: cif_fix_enum 1527 2010-12-29 10:47:43Z saulius 

The following automatic conversions were performed:

'_symmetry_cell_setting' value 'Triclinic' changed to 'triclinic'
according to /home/saulius/struct/CIF-dictionaries/cif_core.dic
dictionary named 'cif_core.dic' version 2.4.1 from 2010-06-29.

Automatic conversion script
Id: cif_fix_values 1715 2011-07-08 13:25:40Z adriana 
;
_cod_original_cell_volume 1062.2(4)
_cod_database_code 2202046
_cod_database_fobs_code 2202046

loop_
_symmetry_equiv_pos_as_xyz
'x, y, z'
'-x, -y, -z'

loop_
_atom_site_label
_atom_site_fract_x
_atom_site_fract_y
_atom_site_fract_z
_atom_site_U_iso_or_equiv
_atom_site_adp_type
_atom_site_calc_flag
_atom_site_refinement_flags
_atom_site_occupancy
_atom_site_disorder_assembly
_atom_site_disorder_group
_atom_site_type_symbol
P 0.50410(4) 0.69699(3) 0.15847(3) 0.01997(10) Uani d . 1 . . P
C1 0.34033(16) 0.75197(14) 0.09061(14) 0.0265(3) Uani d . 1 . . C
C2 0.19359(18) 0.77650(16) 0.16605(17) 0.0374(4) Uani d . 1 . . C
H2 0.1800 0.7611 0.2539 0.045 Uiso calc R 1 . . H
C3 0.0684(2) 0.82339(18) 0.1114(2) 0.0569(6) Uani d . 1 . . C
H3 -0.0316 0.8419 0.1619 0.068 Uiso calc R 1 . . H
C4 0.0883(2) 0.84343(18) -0.0165(2) 0.0605(7) Uani d . 1 . . C
H4 0.0017 0.8759 -0.0532 0.073 Uiso calc R 1 . . H
C5 0.2316(2) 0.81683(17) -0.09041(19) 0.0506(5) Uani d . 1 . . C
H5 0.2438 0.8297 -0.1779 0.061 Uiso calc R 1 . . H
C6 0.3588(2) 0.77136(15) -0.03842(15) 0.0344(4) Uani d . 1 . . C
H6 0.4582 0.7534 -0.0900 0.041 Uiso calc R 1 . . H
C7 0.50322(16) 0.54754(13) 0.26778(12) 0.0217(3) Uani d . 1 . . C
C8 0.38892(17) 0.48556(14) 0.29076(14) 0.0282(3) Uani d . 1 . . C
H8 0.3069 0.5228 0.2488 0.034 Uiso calc R 1 . . H
C9 0.39562(19) 0.36908(15) 0.37541(15) 0.0333(4) Uani d . 1 . . C
H9 0.3174 0.3268 0.3924 0.040 Uiso calc R 1 . . H
C10 0.51631(19) 0.31449(14) 0.43514(13) 0.0305(3) Uani d . 1 . . C
H10 0.5205 0.2344 0.4927 0.037 Uiso calc R 1 . . H
C11 0.63111(18) 0.37503(14) 0.41211(14) 0.0302(3) Uani d . 1 . . C
H11 0.7139 0.3362 0.4531 0.036 Uiso calc R 1 . . H
C12 0.62464(17) 0.49223(14) 0.32927(13) 0.0261(3) Uani d . 1 . . C
H12 0.7021 0.5350 0.3141 0.031 Uiso calc R 1 . . H
C13 0.67140(15) 0.66989(13) 0.03733(12) 0.0221(3) Uani d . 1 . . C
C14 0.74626(17) 0.54517(14) 0.01137(14) 0.0283(3) Uani d . 1 . . C
H14 0.7138 0.4719 0.0623 0.034 Uiso calc R 1 . . H
C15 0.86883(19) 0.52847(16) -0.08955(15) 0.0364(4) Uani d . 1 . . C
H15 0.9201 0.4435 -0.1080 0.044 Uiso calc R 1 . . H
C16 0.91616(18) 0.63484(16) -0.16297(14) 0.0359(4) Uani d . 1 . . C
H16 1.0005 0.6227 -0.2314 0.043 Uiso calc R 1 . . H
C17 0.84178(18) 0.75922(16) -0.13776(14) 0.0330(4) Uani d . 1 . . C
H17 0.8745 0.8321 -0.1893 0.040 Uiso calc R 1 . . H
C18 0.71999(17) 0.77734(14) -0.03769(13) 0.0278(3) Uani d . 1 . . C
H18 0.6693 0.8626 -0.0199 0.033 Uiso calc R 1 . . H
C19 0.51120(16) 0.82112(13) 0.23179(12) 0.0230(3) Uani d . 1 . . C
C20 0.38172(19) 0.91929(14) 0.26919(14) 0.0321(3) Uani d . 1 . . C
H20 0.2859 0.9232 0.2555 0.038 Uiso calc R 1 . . H
C21 0.3936(2) 1.01175(16) 0.32684(15) 0.0414(4) Uani d . 1 . . C
H21 0.3057 1.0789 0.3527 0.050 Uiso calc R 1 . . H
C22 0.5313(2) 1.00606(16) 0.34626(14) 0.0420(4) Uani d . 1 . . C
H22 0.5388 1.0706 0.3840 0.050 Uiso calc R 1 . . H
C23 0.6600(2) 0.90769(17) 0.31177(15) 0.0383(4) Uani d . 1 . . C
H23 0.7547 0.9037 0.3275 0.046 Uiso calc R 1 . . H
C24 0.65080(18) 0.81451(15) 0.25397(14) 0.0295(3) Uani d . 1 . . C
H24 0.7390 0.7469 0.2298 0.035 Uiso calc R 1 . . H
Cl 1.01260(5) 0.24133(4) 0.50226(4) 0.03494(11) Uani d . 1 . . Cl
O1W 0.93724(16) 0.56252(12) 0.35572(11) 0.0429(3) Uani d D 1 . . O
H1W1 0.953(2) 0.4873(11) 0.4013(17) 0.064 Uiso d D 1 . . H
H1W2 0.951(2) 0.6097(16) 0.3970(17) 0.064 Uiso d D 1 . . H
O2W 0.94310(19) 0.05637(13) 0.34577(11) 0.0538(4) Uani d D 1 . . O
H2W1 0.956(3) -0.0200(11) 0.3892(19) 0.081 Uiso d D 1 . . H
H2W2 0.947(3) 0.1019(18) 0.3937(18) 0.081 Uiso d D 1 . . H

loop_
_atom_site_aniso_label
_atom_site_aniso_U_11
_atom_site_aniso_U_22
_atom_site_aniso_U_33
_atom_site_aniso_U_12
_atom_site_aniso_U_13
_atom_site_aniso_U_23
P 0.02080(18) 0.01892(18) 0.02039(18) -0.00612(14) -0.00476(14) -0.00265(13)
C1 0.0255(7) 0.0220(7) 0.0339(8) -0.0097(6) -0.0116(6) 0.0013(6)
C2 0.0266(8) 0.0299(8) 0.0528(11) -0.0095(7) -0.0087(7) -0.0002(7)
C3 0.0272(9) 0.0367(10) 0.1045(19) -0.0116(8) -0.0231(11) 0.0045(11)
C4 0.0548(13) 0.0387(11) 0.1009(18) -0.0227(10) -0.0555(13) 0.0205(11)
C5 0.0702(14) 0.0391(10) 0.0601(12) -0.0308(10) -0.0473(11) 0.0177(9)
C6 0.0434(9) 0.0313(8) 0.0359(9) -0.0185(7) -0.0200(7) 0.0048(7)
C7 0.0254(7) 0.0192(7) 0.0199(7) -0.0072(5) -0.0036(5) -0.0026(5)
C8 0.0303(8) 0.0267(8) 0.0308(8) -0.0110(6) -0.0097(6) -0.0029(6)
C9 0.0413(9) 0.0282(8) 0.0331(9) -0.0177(7) -0.0051(7) -0.0030(6)
C10 0.0476(10) 0.0198(7) 0.0221(7) -0.0102(7) -0.0053(7) -0.0019(6)
C11 0.0374(9) 0.0262(8) 0.0249(8) -0.0024(7) -0.0108(6) -0.0047(6)
C12 0.0268(7) 0.0257(7) 0.0261(8) -0.0069(6) -0.0063(6) -0.0045(6)
C13 0.0230(7) 0.0246(7) 0.0192(7) -0.0063(6) -0.0048(5) -0.0050(5)
C14 0.0336(8) 0.0258(8) 0.0260(8) -0.0078(6) -0.0065(6) -0.0060(6)
C15 0.0376(9) 0.0330(9) 0.0333(9) 0.0008(7) -0.0042(7) -0.0142(7)
C16 0.0323(9) 0.0444(10) 0.0251(8) -0.0064(7) 0.0014(7) -0.0097(7)
C17 0.0326(8) 0.0370(9) 0.0254(8) -0.0113(7) -0.0019(6) -0.0013(7)
C18 0.0297(8) 0.0250(7) 0.0265(8) -0.0081(6) -0.0020(6) -0.0044(6)
C19 0.0304(8) 0.0200(7) 0.0188(7) -0.0092(6) -0.0045(6) -0.0017(5)
C20 0.0385(9) 0.0258(8) 0.0273(8) -0.0016(7) -0.0086(7) -0.0043(6)
C21 0.0638(12) 0.0240(8) 0.0298(9) -0.0002(8) -0.0107(8) -0.0078(7)
C22 0.0831(14) 0.0251(8) 0.0239(8) -0.0217(9) -0.0133(8) -0.0036(6)
C23 0.0545(11) 0.0416(10) 0.0307(9) -0.0294(8) -0.0095(8) -0.0053(7)
C24 0.0318(8) 0.0304(8) 0.0297(8) -0.0142(7) -0.0049(6) -0.0059(6)
Cl 0.0448(2) 0.0287(2) 0.0362(2) -0.01198(17) -0.01565(18) -0.00429(16)
O1W 0.0602(8) 0.0362(7) 0.0392(7) -0.0113(6) -0.0218(6) -0.0085(5)
O2W 0.0965(11) 0.0409(7) 0.0381(7) -0.0340(8) -0.0298(8) 0.0052(6)

loop_
_atom_type_symbol
_atom_type_description
_atom_type_scat_dispersion_real
_atom_type_scat_dispersion_imag
_atom_type_scat_source
C C 0.0033 0.0016 'International Tables Vol C Tables 4.2.6.8 and 6.1.1.4'
H H 0.0000 0.0000 'International Tables Vol C Tables 4.2.6.8 and 6.1.1.4'
P P 0.1023 0.0942 'International Tables Vol C Tables 4.2.6.8 and 6.1.1.4'
Cl Cl 0.1484 0.1585 'International Tables Vol C Tables 4.2.6.8 and 6.1.1.4'
O O 0.0106 0.0060 'International Tables Vol C Tables 4.2.6.8 and 6.1.1.4'

loop_
_geom_angle_atom_site_label_1
_geom_angle_atom_site_label_2
_geom_angle_atom_site_label_3
_geom_angle
C13 P C1 108.49(7)
C13 P C7 109.08(6)
C1 P C7 110.80(7)
C13 P C19 107.39(6)
C1 P C19 110.35(7)
C7 P C19 110.65(6)
C2 C1 C6 119.81(14)
C2 C1 P 120.19(12)
C6 C1 P 120.00(12)
C3 C2 C1 119.28(17)
C3 C2 H2 120.4
C1 C2 H2 120.4
C2 C3 C4 120.33(19)
C2 C3 H3 119.8
C4 C3 H3 119.8
C5 C4 C3 120.55(17)
C5 C4 H4 119.7
C3 C4 H4 119.7
C4 C5 C6 120.36(18)
C4 C5 H5 119.8
C6 C5 H5 119.8
C5 C6 C1 119.65(17)
C5 C6 H6 120.2
C1 C6 H6 120.2
C8 C7 C12 120.24(13)
C8 C7 P 122.23(11)
C12 C7 P 117.52(11)
C9 C8 C7 119.51(14)
C9 C8 H8 120.2
C7 C8 H8 120.2
C10 C9 C8 119.98(14)
C10 C9 H9 120.0
C8 C9 H9 120.0
C9 C10 C11 120.87(14)
C9 C10 H10 119.6
C11 C10 H10 119.6
C12 C11 C10 119.74(14)
C12 C11 H11 120.1
C10 C11 H11 120.1
C11 C12 C7 119.65(14)
C11 C12 H12 120.2
C7 C12 H12 120.2
C14 C13 C18 119.95(13)
C14 C13 P 120.83(11)
C18 C13 P 119.04(10)
C15 C14 C13 119.56(14)
C15 C14 H14 120.2
C13 C14 H14 120.2
C16 C15 C14 120.15(14)
C16 C15 H15 119.9
C14 C15 H15 119.9
C15 C16 C17 120.53(14)
C15 C16 H16 119.7
C17 C16 H16 119.7
C18 C17 C16 119.99(15)
C18 C17 H17 120.0
C16 C17 H17 120.0
C17 C18 C13 119.82(13)
C17 C18 H18 120.1
C13 C18 H18 120.1
C24 C19 C20 120.02(14)
C24 C19 P 117.92(11)
C20 C19 P 122.03(12)
C19 C20 C21 119.54(16)
C19 C20 H20 120.2
C21 C20 H20 120.2
C22 C21 C20 120.11(16)
C22 C21 H21 119.9
C20 C21 H21 119.9
C21 C22 C23 120.89(15)
C21 C22 H22 119.6
C23 C22 H22 119.6
C22 C23 C24 119.95(16)
C22 C23 H23 120.0
C24 C23 H23 120.0
C23 C24 C19 119.46(15)
C23 C24 H24 120.3
C19 C24 H24 120.3
H1W1 O1W H1W2 104(2)
H2W1 O2W H2W2 103(2)

loop_
_geom_bond_atom_site_label_1
_geom_bond_atom_site_label_2
_geom_bond_site_symmetry_2
_geom_bond_distance
_geom_bond_publ_flag
P C1 . 1.7886(14) ?
P C7 . 1.7905(14) ?
P C13 . 1.7868(14) ?
P C19 . 1.8021(14) ?
C1 C2 . 1.398(2) ?
C1 C6 . 1.400(2) ?
C2 C3 . 1.384(2) ?
C2 H2 . 0.9500 ?
C3 C4 . 1.385(3) ?
C3 H3 . 0.9500 ?
C4 C5 . 1.368(3) ?
C4 H4 . 0.9500 ?
C5 C6 . 1.384(2) ?
C5 H5 . 0.9500 ?
C6 H6 . 0.9500 ?
C7 C8 . 1.392(2) ?
C7 C12 . 1.4020(19) ?
C8 C9 . 1.387(2) ?
C8 H8 . 0.9500 ?
C9 C10 . 1.384(2) ?
C9 H9 . 0.9500 ?
C10 C11 . 1.385(2) ?
C10 H10 . 0.9500 ?
C11 C12 . 1.3832(19) ?
C11 H11 . 0.9500 ?
C12 H12 . 0.9500 ?
C13 C14 . 1.391(2) ?
C13 C18 . 1.3981(19) ?
C14 C15 . 1.389(2) ?
C14 H14 . 0.9500 ?
C15 C16 . 1.378(2) ?
C15 H15 . 0.9500 ?
C16 C17 . 1.384(2) ?
C16 H16 . 0.9500 ?
C17 C18 . 1.381(2) ?
C17 H17 . 0.9500 ?
C18 H18 . 0.9500 ?
C19 C24 . 1.392(2) ?
C19 C20 . 1.393(2) ?
C20 C21 . 1.393(2) ?
C20 H20 . 0.9500 ?
C21 C22 . 1.364(3) ?
C21 H21 . 0.9500 ?
C22 C23 . 1.381(3) ?
C22 H22 . 0.9500 ?
C23 C24 . 1.390(2) ?
C23 H23 . 0.9500 ?
C24 H24 . 0.9500 ?
O1W H1W1 . 0.848(9) ?
O1W H1W2 . 0.846(9) ?
O2W H2W1 . 0.848(9) ?
O2W H2W2 . 0.844(9) ?

loop_
_geom_hbond_atom_site_label_D
_geom_hbond_atom_site_label_H
_geom_hbond_atom_site_label_A
_geom_hbond_site_symmetry_A
_geom_hbond_distance_DH
_geom_hbond_distance_HA
_geom_hbond_distance_DA
_geom_hbond_angle_DHA
O1W H1W1 Cl . 0.850(10) 2.600(10) 3.4322(13) 169(2)
O1W H1W2 Cl 2_766 0.85(2) 2.38(2) 3.2253(12) 175(2)
O2W H2W1 Cl 2_756 0.850(10) 2.39(2) 3.2405(13) 175(2)
O2W H2W2 Cl . 0.84(3) 2.51(3) 3.3405(13) 167(2)

loop_
_cod_related_entry_id
_cod_related_entry_database
_cod_related_entry_code
1 ChemSpider 21131996
